data_7130068
loop_
_publ_author_name
'Shima, Yuto'
'Suzuki, Takashi'
'Abe, Hitoshi'
'Yajima, Tatsuo'
'Mori, Seiji'
'Shimazaki, Yuichi'

_publ_section_title
;
 Non-innocent redox behavior of CuII--p-dimethylaminophenolate complexes:
 formation and characterization of the CuI--phenoxyl radical species
;
_journal_name_full 'Chemical Communications'
_journal_paper_doi 10.1039/D2CC01409B
_journal_year 2022
_chemical_formula_moiety 'C25 H30 B Cu F4 N4 O'
_chemical_formula_sum 'C25 H30 B Cu F4 N4 O'
_chemical_formula_weight 552.89
_space_group_crystal_system monoclinic
_space_group_IT_number 14
_space_group_name_Hall '-P 2yn'
_space_group_name_H-M_alt 'P 1 21/n 1'
_atom_sites_solution_hydrogens geom
_atom_sites_solution_primary direct
_atom_sites_solution_secondary difmap
_audit_update_record
;
2022-02-22 deposited with the CCDC.	2022-05-04 downloaded from the CCDC.
;
_cell_angle_alpha 90.0000
_cell_angle_beta 105.257(7)
_cell_angle_gamma 90.0000
_cell_formula_units_Z 4
_cell_length_a 9.7190(8)
_cell_length_b 22.498(2)
_cell_length_c 12.1552(10)
_cell_measurement_reflns_used 15819
_cell_measurement_temperature 296
_cell_measurement_theta_max 27.45
_cell_measurement_theta_min 1.74
_cell_volume 2564.2(4)
_computing_cell_refinement 'RAPID AUTO'
_computing_data_collection 'RAPID AUTO (Rigaku, ????)'
_computing_data_reduction 'RAPID AUTO'
_computing_molecular_graphics 'CrystalStructure 4.2'
_computing_publication_material 'CrystalStructure 4.2 (Rigaku, 2017)'
_computing_structure_refinement 'SHELXL Version 2014/7 (Sheldrick, 2008)'
_computing_structure_solution 'SHELXT Version 2014/5 (Sheldrick, 2014)'
_diffrn_ambient_temperature 296
_diffrn_detector_area_resol_mean 10.000
_diffrn_measured_fraction_theta_full 0.997
_diffrn_measured_fraction_theta_max 0.995
_diffrn_measurement_device_type 'Rigaku R-AXIS RAPID'
_diffrn_measurement_method \w
_diffrn_radiation_type 'Mo K\a'
_diffrn_radiation_wavelength 0.71075
_diffrn_reflns_av_R_equivalents 0.1115
_diffrn_reflns_Laue_measured_fraction_full 0.997
_diffrn_reflns_Laue_measured_fraction_max 0.995
_diffrn_reflns_limit_h_max 11
_diffrn_reflns_limit_h_min -12
_diffrn_reflns_limit_k_max 29
_diffrn_reflns_limit_k_min -29
_diffrn_reflns_limit_l_max 15
_diffrn_reflns_limit_l_min -15
_diffrn_reflns_number 23747
_diffrn_reflns_point_group_measured_fraction_full 0.997
_diffrn_reflns_point_group_measured_fraction_max 0.995
_diffrn_reflns_theta_full 25.242
_diffrn_reflns_theta_max 27.468
_diffrn_reflns_theta_min 2.353
_diffrn_standards_number 0
_exptl_absorpt_coefficient_mu 0.906
_exptl_absorpt_correction_T_max 0.913
_exptl_absorpt_correction_T_min 0.273
_exptl_absorpt_correction_type multi-scan
_exptl_absorpt_process_details 'ABSCOR (Rigaku, 1995)'
_exptl_crystal_colour blue
_exptl_crystal_density_diffrn 1.432
_exptl_crystal_density_method 'not measured'
_exptl_crystal_description unknown
_exptl_crystal_F_000 1144.00
_exptl_crystal_size_max 0.100
_exptl_crystal_size_mid 0.100
_exptl_crystal_size_min 0.100
_refine_diff_density_max 1.14
_refine_diff_density_min -0.72
_refine_ls_extinction_method none
_refine_ls_goodness_of_fit_ref 1.022
_refine_ls_hydrogen_treatment mixed
_refine_ls_number_parameters 329
_refine_ls_number_reflns 5836
_refine_ls_number_restraints 0
_refine_ls_R_factor_all 0.1213
_refine_ls_R_factor_gt 0.0728
_refine_ls_shift/su_max 0.000
_refine_ls_structure_factor_coef Fsqd
_refine_ls_weighting_details 'w = 1/[\s^2^(Fo^2^)+(0.1067P)^2^+2.3557P] where P=(Fo^2^+2Fc^2^)/3'
_refine_ls_weighting_scheme calc
_refine_ls_wR_factor_gt 0.1806
_refine_ls_wR_factor_ref 0.2140
_reflns_Friedel_coverage 0.000
_reflns_number_gt 3628
_reflns_number_total 5836
_reflns_threshold_expression F^2^>2.0\s(F^2^)
_cod_data_source_file d2cc01409b2.cif
_cod_data_source_block 201224-Cu-2
_cod_database_code 7130068

loop_
_space_group_symop_id
_space_group_symop_operation_xyz
1 +X,+Y,+Z
2 1/2-X,1/2+Y,1/2-Z
3 -X,-Y,-Z
4 -1/2+X,-1/2-Y,-1/2+Z

loop_
_atom_site_label
_atom_site_type_symbol
_atom_site_fract_x
_atom_site_fract_y
_atom_site_fract_z
_atom_site_U_iso_or_equiv
_atom_site_adp_type
_atom_site_occupancy
_atom_site_site_symmetry_order
_atom_site_calc_flag
_atom_site_refinement_flags_posn
_atom_site_refinement_flags_adp
_atom_site_refinement_flags_occupancy
_atom_site_disorder_assembly
_atom_site_disorder_group
Cu1 Cu 0.60526(6) 0.36957(3) 0.64610(5) 0.0347(2) Uani 1 1 d . . . . .
F1 F 0.5266(3) 0.65305(15) 0.7438(2) 0.0498(8) Uani 1 1 d . . . . .
F2 F 0.6281(4) 0.67124(14) 0.9330(3) 0.0524(8) Uani 1 1 d . . . . .
F3 F 0.6496(3) 0.58098(15) 0.8582(3) 0.0571(9) Uani 1 1 d . . . . .
F4 F 0.4340(4) 0.61045(17) 0.8777(3) 0.0578(9) Uani 1 1 d . . . . .
O1 O 0.2196(4) 0.38282(17) 0.6070(3) 0.0433(8) Uani 1 1 d . . . . .
N1 N 0.4191(4) 0.59210(18) 0.4985(3) 0.0323(8) Uani 1 1 d . . . . .
N2 N 0.4887(4) 0.29661(17) 0.6769(3) 0.0337(9) Uani 1 1 d . . . . .
N3 N 0.8051(4) 0.37475(17) 0.7587(3) 0.0325(8) Uani 1 1 d . . . . .
N4 N 0.5483(4) 0.40233(18) 0.7985(3) 0.0339(9) Uani 1 1 d . . . . .
C1 C 0.3711(5) 0.5417(2) 0.5259(4) 0.0320(10) Uani 1 1 d . . . . .
C2 C 0.2729(5) 0.5063(2) 0.4389(4) 0.0334(10) Uani 1 1 d . . . . .
H2 H 0.2474 0.5206 0.3645 0.040 Uiso 1 1 calc R U . . .
C3 C 0.2175(5) 0.4544(2) 0.4604(4) 0.0327(10) Uani 1 1 d . . . . .
C4 C 0.2649(5) 0.4300(2) 0.5803(4) 0.0362(11) Uani 1 1 d . . . . .
C5 C 0.3678(5) 0.4653(2) 0.6682(4) 0.0330(10) Uani 1 1 d . . . . .
C6 C 0.4124(5) 0.5183(2) 0.6417(4) 0.0340(10) Uani 1 1 d . . . . .
H6 H 0.4718 0.5409 0.6989 0.041 Uiso 1 1 calc R U . . .
C7 C 0.4166(5) 0.4387(2) 0.7861(4) 0.0353(10) Uani 1 1 d . . . . .
H7A H 0.4355 0.4703 0.8424 0.042 Uiso 1 1 calc R U . . .
H7B H 0.3414 0.4138 0.8002 0.042 Uiso 1 1 calc R U . . .
C8 C 0.4648(6) 0.2503(2) 0.4927(4) 0.0450(12) Uani 1 1 d . . . . .
H8A H 0.4119 0.2188 0.4471 0.054 Uiso 1 1 calc R U . . .
H8B H 0.4437 0.2872 0.4523 0.054 Uiso 1 1 calc R U . . .
H8C H 0.5650 0.2421 0.5082 0.054 Uiso 1 1 calc R U . . .
C9 C 0.4237(5) 0.2543(2) 0.6026(4) 0.0379(11) Uani 1 1 d . . . . .
C10 C 0.3246(5) 0.2157(2) 0.6289(4) 0.0412(12) Uani 1 1 d . . . . .
H10 H 0.2807 0.1867 0.5769 0.049 Uiso 1 1 calc R U . . .
C11 C 0.2923(5) 0.2207(2) 0.7321(4) 0.0419(12) Uani 1 1 d . . . . .
H11 H 0.2249 0.1957 0.7497 0.050 Uiso 1 1 calc R U . . .
C12 C 0.3607(5) 0.2629(2) 0.8088(4) 0.0387(11) Uani 1 1 d . . . . .
H12 H 0.3416 0.2663 0.8797 0.046 Uiso 1 1 calc R U . . .
C13 C 0.4579(5) 0.3003(2) 0.7795(4) 0.0355(11) Uani 1 1 d . . . . .
C14 C 0.5409(5) 0.3464(2) 0.8595(4) 0.0365(11) Uani 1 1 d . . . . .
H14A H 0.4955 0.3536 0.9204 0.044 Uiso 1 1 calc R U . . .
H14B H 0.6367 0.3319 0.8935 0.044 Uiso 1 1 calc R U . . .
C15 C 0.9117(6) 0.3095(3) 0.6459(5) 0.0467(13) Uani 1 1 d . . . . .
H15A H 1.0042 0.2954 0.6437 0.056 Uiso 1 1 calc R U . . .
H15B H 0.8531 0.2764 0.6546 0.056 Uiso 1 1 calc R U . . .
H15C H 0.8682 0.3301 0.5762 0.056 Uiso 1 1 calc R U . . .
C16 C 0.9269(5) 0.3511(2) 0.7444(4) 0.0383(11) Uani 1 1 d . . . . .
C17 C 1.0585(5) 0.3635(2) 0.8205(5) 0.0431(12) Uani 1 1 d . . . . .
H17 H 1.1417 0.3481 0.8078 0.052 Uiso 1 1 calc R U . . .
C18 C 1.0652(5) 0.3987(3) 0.9146(5) 0.0469(13) Uani 1 1 d . . . . .
H18 H 1.1525 0.4072 0.9658 0.056 Uiso 1 1 calc R U . . .
C19 C 0.9402(5) 0.4212(2) 0.9313(4) 0.0413(12) Uani 1 1 d . . . . .
H19 H 0.9416 0.4438 0.9957 0.050 Uiso 1 1 calc R U . . .
C20 C 0.8123(5) 0.4098(2) 0.8511(4) 0.0370(11) Uani 1 1 d . . . . .
C21 C 0.6734(5) 0.4375(2) 0.8604(4) 0.0375(11) Uani 1 1 d . . . . .
H21A H 0.6740 0.4403 0.9401 0.045 Uiso 1 1 calc R U . . .
H21B H 0.6659 0.4774 0.8294 0.045 Uiso 1 1 calc R U . . .
C22 C 0.1036(5) 0.4196(2) 0.3725(4) 0.0367(11) Uani 1 1 d . . . . .
C23 C 0.0673(6) 0.4513(3) 0.2566(4) 0.0503(14) Uani 1 1 d . . . . .
H23A H -0.0039 0.4289 0.2027 0.060 Uiso 1 1 calc R U . . .
H23B H 0.0315 0.4903 0.2646 0.060 Uiso 1 1 calc R U . . .
H23C H 0.1516 0.4543 0.2299 0.060 Uiso 1 1 calc R U . . .
C24 C -0.0335(5) 0.4171(2) 0.4132(4) 0.0416(12) Uani 1 1 d . . . . .
H24A H -0.0139 0.3974 0.4858 0.050 Uiso 1 1 calc R U . . .
H24B H -0.0664 0.4567 0.4206 0.050 Uiso 1 1 calc R U . . .
H24C H -0.1056 0.3955 0.3587 0.050 Uiso 1 1 calc R U . . .
C25 C 0.1575(6) 0.3564(2) 0.3575(5) 0.0435(12) Uani 1 1 d . . . . .
H25A H 0.1804 0.3362 0.4296 0.052 Uiso 1 1 calc R U . . .
H25B H 0.0844 0.3348 0.3039 0.052 Uiso 1 1 calc R U . . .
H25C H 0.2411 0.3589 0.3298 0.052 Uiso 1 1 calc R U . . .
B1 B 0.5587(6) 0.6286(3) 0.8542(5) 0.0404(13) Uani 1 1 d . . . . .
H1 H 0.471(7) 0.607(3) 0.565(6) 0.060(18) Uiso 1 1 d . . . . .

loop_
_atom_site_aniso_label
_atom_site_aniso_U_11
_atom_site_aniso_U_22
_atom_site_aniso_U_33
_atom_site_aniso_U_23
_atom_site_aniso_U_13
_atom_site_aniso_U_12
Cu1 0.0263(3) 0.0433(4) 0.0278(3) 0.0007(2) -0.0049(2) -0.0013(3)
F1 0.0477(18) 0.063(2) 0.0324(15) 0.0026(14) 0.0004(14) 0.0031(15)
F2 0.056(2) 0.0515(19) 0.0414(16) -0.0074(14) -0.0020(15) -0.0017(15)
F3 0.0454(18) 0.0524(19) 0.0563(19) -0.0103(15) -0.0169(15) 0.0092(15)
F4 0.0456(18) 0.082(2) 0.0416(17) -0.0033(16) 0.0041(15) -0.0103(17)
O1 0.0336(19) 0.050(2) 0.0381(18) 0.0040(16) -0.0055(15) -0.0071(16)
N1 0.0263(19) 0.037(2) 0.0276(19) 0.0015(16) -0.0040(16) -0.0003(16)
N2 0.0273(19) 0.037(2) 0.0300(19) 0.0024(16) -0.0038(16) -0.0022(17)
N3 0.0230(18) 0.038(2) 0.0312(19) 0.0061(16) -0.0023(15) 0.0005(16)
N4 0.028(2) 0.037(2) 0.0291(19) -0.0006(16) -0.0063(16) 0.0010(17)
C1 0.020(2) 0.044(3) 0.027(2) -0.0038(19) -0.0021(18) 0.0049(19)
C2 0.026(2) 0.044(3) 0.024(2) -0.0019(19) -0.0037(18) 0.003(2)
C3 0.021(2) 0.046(3) 0.025(2) -0.0020(19) -0.0037(17) 0.001(2)
C4 0.025(2) 0.046(3) 0.032(2) 0.000(2) -0.0030(19) 0.005(2)
C5 0.020(2) 0.047(3) 0.026(2) 0.0008(19) -0.0033(17) 0.005(2)
C6 0.025(2) 0.046(3) 0.025(2) -0.0048(19) -0.0036(18) 0.001(2)
C7 0.031(2) 0.047(3) 0.024(2) 0.0011(19) -0.0016(18) 0.001(2)
C8 0.047(3) 0.044(3) 0.036(3) -0.006(2) -0.002(2) 0.000(2)
C9 0.033(3) 0.037(3) 0.033(2) 0.002(2) -0.011(2) 0.004(2)
C10 0.034(3) 0.041(3) 0.038(3) -0.003(2) -0.010(2) -0.003(2)
C11 0.030(3) 0.040(3) 0.047(3) 0.005(2) -0.005(2) -0.002(2)
C12 0.030(2) 0.046(3) 0.034(2) 0.004(2) -0.003(2) 0.003(2)
C13 0.027(2) 0.038(3) 0.033(2) 0.0043(19) -0.0075(19) 0.007(2)
C14 0.028(2) 0.048(3) 0.028(2) 0.004(2) -0.0028(19) 0.000(2)
C15 0.034(3) 0.055(3) 0.050(3) 0.000(3) 0.010(2) -0.001(2)
C16 0.028(2) 0.039(3) 0.042(3) 0.007(2) -0.001(2) 0.002(2)
C17 0.022(2) 0.052(3) 0.048(3) 0.012(2) -0.003(2) 0.005(2)
C18 0.023(2) 0.060(4) 0.047(3) 0.012(3) -0.009(2) -0.006(2)
C19 0.030(2) 0.050(3) 0.034(2) 0.002(2) -0.009(2) -0.008(2)
C20 0.034(3) 0.039(3) 0.028(2) 0.0062(19) -0.0095(19) -0.004(2)
C21 0.030(2) 0.046(3) 0.029(2) -0.001(2) -0.0062(19) -0.002(2)
C22 0.030(2) 0.044(3) 0.030(2) 0.000(2) -0.0041(19) -0.005(2)
C23 0.044(3) 0.061(4) 0.034(3) 0.000(2) -0.011(2) -0.011(3)
C24 0.023(2) 0.051(3) 0.043(3) -0.004(2) -0.005(2) -0.001(2)
C25 0.033(3) 0.051(3) 0.042(3) -0.009(2) 0.002(2) -0.004(2)
B1 0.039(3) 0.047(3) 0.028(2) -0.006(2) -0.004(2) 0.006(3)

loop_
_atom_type_symbol
_atom_type_description
_atom_type_scat_dispersion_real
_atom_type_scat_dispersion_imag
_atom_type_scat_source
C C 0.0033 0.0016
;
International Tables for Crystallography
(Vol. C, Tables 4.2.6.8 and 6.1.1.4)
;
H H 0.0000 0.0000
;
International Tables for Crystallography
(Vol. C, Table 6.1.1.4)
;
O O 0.0106 0.0060
;
International Tables for Crystallography
(Vol. C, Tables 4.2.6.8 and 6.1.1.4)
;
N N 0.0061 0.0033
;
International Tables for Crystallography
(Vol. C, Tables 4.2.6.8 and 6.1.1.4)
;
Cu Cu 0.3201 1.2651
;
International Tables for Crystallography
(Vol. C, Tables 4.2.6.8 and 6.1.1.4)
;
B B 0.0013 0.0007
;
International Tables for Crystallography
(Vol. C, Tables 4.2.6.8 and 6.1.1.4)
;
F F 0.0171 0.0103
;
International Tables for Crystallography
(Vol. C, Tables 4.2.6.8 and 6.1.1.4)
;

loop_
_geom_angle_atom_site_label_1
_geom_angle_atom_site_label_2
_geom_angle_atom_site_label_3
_geom_angle
_geom_angle_site_symmetry_1
_geom_angle_site_symmetry_3
_geom_angle_publ_flag
N1 Cu1 N3 116.78(16) 3_666 . ?
N1 Cu1 N2 125.30(16) 3_666 . ?
N3 Cu1 N2 112.74(15) . . ?
N1 Cu1 N4 128.69(16) 3_666 . ?
N3 Cu1 N4 79.86(15) . . ?
N2 Cu1 N4 80.96(15) . . ?
C1 N1 Cu1 131.3(3) . 3_666 ?
C1 N1 H1 105(4) . . ?
Cu1 N1 H1 124(4) 3_666 . ?
C9 N2 C13 118.7(4) . . ?
C9 N2 Cu1 128.0(3) . . ?
C13 N2 Cu1 112.2(3) . . ?
C16 N3 C20 118.6(4) . . ?
C16 N3 Cu1 126.6(3) . . ?
C20 N3 Cu1 114.5(3) . . ?
C14 N4 C21 110.1(4) . . ?
C14 N4 C7 111.4(4) . . ?
C21 N4 C7 109.1(4) . . ?
C14 N4 Cu1 101.2(3) . . ?
C21 N4 Cu1 104.6(3) . . ?
C7 N4 Cu1 119.9(3) . . ?
N1 C1 C6 122.4(4) . . ?
N1 C1 C2 119.9(4) . . ?
C6 C1 C2 117.7(4) . . ?
C3 C2 C1 123.6(4) . . ?
C3 C2 H2 118.2 . . ?
C1 C2 H2 118.2 . . ?
C2 C3 C4 118.0(4) . . ?
C2 C3 C22 124.2(4) . . ?
C4 C3 C22 117.7(4) . . ?
O1 C4 C5 119.5(4) . . ?
O1 C4 C3 122.1(4) . . ?
C5 C4 C3 118.3(4) . . ?
C6 C5 C4 120.2(4) . . ?
C6 C5 C7 122.8(4) . . ?
C4 C5 C7 117.0(4) . . ?
C5 C6 C1 122.1(4) . . ?
C5 C6 H6 119.0 . . ?
C1 C6 H6 119.0 . . ?
N4 C7 C5 111.1(4) . . ?
N4 C7 H7A 109.4 . . ?
C5 C7 H7A 109.4 . . ?
N4 C7 H7B 109.4 . . ?
C5 C7 H7B 109.4 . . ?
H7A C7 H7B 108.0 . . ?
C9 C8 H8A 109.5 . . ?
C9 C8 H8B 109.5 . . ?
H8A C8 H8B 109.5 . . ?
C9 C8 H8C 109.5 . . ?
H8A C8 H8C 109.5 . . ?
H8B C8 H8C 109.5 . . ?
N2 C9 C10 121.0(5) . . ?
N2 C9 C8 117.0(4) . . ?
C10 C9 C8 122.0(5) . . ?
C11 C10 C9 119.7(5) . . ?
C11 C10 H10 120.1 . . ?
C9 C10 H10 120.1 . . ?
C10 C11 C12 119.3(5) . . ?
C10 C11 H11 120.4 . . ?
C12 C11 H11 120.4 . . ?
C11 C12 C13 119.2(5) . . ?
C11 C12 H12 120.4 . . ?
C13 C12 H12 120.4 . . ?
N2 C13 C12 122.1(4) . . ?
N2 C13 C14 115.2(4) . . ?
C12 C13 C14 122.7(4) . . ?
N4 C14 C13 110.6(4) . . ?
N4 C14 H14A 109.5 . . ?
C13 C14 H14A 109.5 . . ?
N4 C14 H14B 109.5 . . ?
C13 C14 H14B 109.5 . . ?
H14A C14 H14B 108.1 . . ?
C16 C15 H15A 109.5 . . ?
C16 C15 H15B 109.5 . . ?
H15A C15 H15B 109.5 . . ?
C16 C15 H15C 109.5 . . ?
H15A C15 H15C 109.5 . . ?
H15B C15 H15C 109.5 . . ?
N3 C16 C17 121.1(5) . . ?
N3 C16 C15 116.4(4) . . ?
C17 C16 C15 122.4(5) . . ?
C18 C17 C16 120.0(5) . . ?
C18 C17 H17 120.0 . . ?
C16 C17 H17 120.0 . . ?
C17 C18 C19 118.8(5) . . ?
C17 C18 H18 120.6 . . ?
C19 C18 H18 120.6 . . ?
C18 C19 C20 119.3(5) . . ?
C18 C19 H19 120.4 . . ?
C20 C19 H19 120.4 . . ?
N3 C20 C19 122.0(5) . . ?
N3 C20 C21 116.5(4) . . ?
C19 C20 C21 121.4(4) . . ?
N4 C21 C20 111.8(4) . . ?
N4 C21 H21A 109.3 . . ?
C20 C21 H21A 109.3 . . ?
N4 C21 H21B 109.3 . . ?
C20 C21 H21B 109.3 . . ?
H21A C21 H21B 107.9 . . ?
C23 C22 C3 110.5(4) . . ?
C23 C22 C24 107.7(4) . . ?
C3 C22 C24 108.7(4) . . ?
C23 C22 C25 108.8(4) . . ?
C3 C22 C25 110.3(4) . . ?
C24 C22 C25 110.7(4) . . ?
C22 C23 H23A 109.5 . . ?
C22 C23 H23B 109.5 . . ?
H23A C23 H23B 109.5 . . ?
C22 C23 H23C 109.5 . . ?
H23A C23 H23C 109.5 . . ?
H23B C23 H23C 109.5 . . ?
C22 C24 H24A 109.5 . . ?
C22 C24 H24B 109.5 . . ?
H24A C24 H24B 109.5 . . ?
C22 C24 H24C 109.5 . . ?
H24A C24 H24C 109.5 . . ?
H24B C24 H24C 109.5 . . ?
C22 C25 H25A 109.5 . . ?
C22 C25 H25B 109.5 . . ?
H25A C25 H25B 109.5 . . ?
C22 C25 H25C 109.5 . . ?
H25A C25 H25C 109.5 . . ?
H25B C25 H25C 109.5 . . ?
F4 B1 F3 110.6(5) . . ?
F4 B1 F2 110.7(4) . . ?
F3 B1 F2 108.7(4) . . ?
F4 B1 F1 109.0(4) . . ?
F3 B1 F1 108.4(4) . . ?
F2 B1 F1 109.3(5) . . ?

loop_
_geom_bond_atom_site_label_1
_geom_bond_atom_site_label_2
_geom_bond_distance
_geom_bond_site_symmetry_2
_geom_bond_publ_flag
Cu1 N1 1.915(4) 3_666 ?
Cu1 N3 2.064(4) . ?
Cu1 N2 2.084(4) . ?
Cu1 N4 2.195(4) . ?
F1 B1 1.408(6) . ?
F2 B1 1.397(6) . ?
F3 B1 1.381(7) . ?
F4 B1 1.378(7) . ?
O1 C4 1.224(6) . ?
N1 C1 1.303(6) . ?
N1 Cu1 1.916(4) 3_666 ?
N1 H1 0.90(7) . ?
N2 C9 1.349(6) . ?
N2 C13 1.358(6) . ?
N3 C16 1.350(6) . ?
N3 C20 1.358(6) . ?
N4 C14 1.473(6) . ?
N4 C21 1.480(6) . ?
N4 C7 1.493(6) . ?
C1 C6 1.456(6) . ?
C1 C2 1.459(6) . ?
C2 C3 1.340(7) . ?
C2 H2 0.9300 . ?
C3 C4 1.512(6) . ?
C3 C22 1.536(6) . ?
C4 C5 1.487(7) . ?
C5 C6 1.337(7) . ?
C5 C7 1.510(6) . ?
C6 H6 0.9300 . ?
C7 H7A 0.9700 . ?
C7 H7B 0.9700 . ?
C8 C9 1.494(7) . ?
C8 H8A 0.9600 . ?
C8 H8B 0.9600 . ?
C8 H8C 0.9600 . ?
C9 C10 1.395(7) . ?
C10 C11 1.375(7) . ?
C10 H10 0.9300 . ?
C11 C12 1.375(7) . ?
C11 H11 0.9300 . ?
C12 C13 1.380(7) . ?
C12 H12 0.9300 . ?
C13 C14 1.504(7) . ?
C14 H14A 0.9700 . ?
C14 H14B 0.9700 . ?
C15 C16 1.496(7) . ?
C15 H15A 0.9600 . ?
C15 H15B 0.9600 . ?
C15 H15C 0.9600 . ?
C16 C17 1.395(7) . ?
C17 C18 1.378(8) . ?
C17 H17 0.9300 . ?
C18 C19 1.380(8) . ?
C18 H18 0.9300 . ?
C19 C20 1.387(6) . ?
C19 H19 0.9300 . ?
C20 C21 1.518(7) . ?
C21 H21A 0.9700 . ?
C21 H21B 0.9700 . ?
C22 C23 1.535(7) . ?
C22 C24 1.539(7) . ?
C22 C25 1.542(7) . ?
C23 H23A 0.9600 . ?
C23 H23B 0.9600 . ?
C23 H23C 0.9600 . ?
C24 H24A 0.9600 . ?
C24 H24B 0.9600 . ?
C24 H24C 0.9600 . ?
C25 H25A 0.9600 . ?
C25 H25B 0.9600 . ?
C25 H25C 0.9600 . ?

loop_
_geom_torsion_atom_site_label_1
_geom_torsion_atom_site_label_2
_geom_torsion_atom_site_label_3
_geom_torsion_atom_site_label_4
_geom_torsion
_geom_torsion_site_symmetry_1
_geom_torsion_site_symmetry_2
_geom_torsion_site_symmetry_3
_geom_torsion_site_symmetry_4
_geom_torsion_publ_flag
Cu1 N1 C1 C6 174.9(3) 3_666 . . . ?
Cu1 N1 C1 C2 -4.8(6) 3_666 . . . ?
N1 C1 C2 C3 -179.2(4) . . . . ?
C6 C1 C2 C3 1.2(7) . . . . ?
C1 C2 C3 C4 -2.9(7) . . . . ?
C1 C2 C3 C22 174.1(4) . . . . ?
C2 C3 C4 O1 -179.9(4) . . . . ?
C22 C3 C4 O1 2.9(7) . . . . ?
C2 C3 C4 C5 1.2(6) . . . . ?
C22 C3 C4 C5 -175.9(4) . . . . ?
O1 C4 C5 C6 -176.6(4) . . . . ?
C3 C4 C5 C6 2.3(6) . . . . ?
O1 C4 C5 C7 3.0(6) . . . . ?
C3 C4 C5 C7 -178.1(4) . . . . ?
C4 C5 C6 C1 -4.3(7) . . . . ?
C7 C5 C6 C1 176.2(4) . . . . ?
N1 C1 C6 C5 -177.0(4) . . . . ?
C2 C1 C6 C5 2.7(7) . . . . ?
C14 N4 C7 C5 -137.6(4) . . . . ?
C21 N4 C7 C5 100.7(4) . . . . ?
Cu1 N4 C7 C5 -19.8(5) . . . . ?
C6 C5 C7 N4 -89.5(5) . . . . ?
C4 C5 C7 N4 90.9(5) . . . . ?
C13 N2 C9 C10 1.2(7) . . . . ?
Cu1 N2 C9 C10 -166.0(4) . . . . ?
C13 N2 C9 C8 -177.6(4) . . . . ?
Cu1 N2 C9 C8 15.1(6) . . . . ?
N2 C9 C10 C11 0.1(7) . . . . ?
C8 C9 C10 C11 178.9(5) . . . . ?
C9 C10 C11 C12 -1.4(7) . . . . ?
C10 C11 C12 C13 1.4(7) . . . . ?
C9 N2 C13 C12 -1.2(7) . . . . ?
Cu1 N2 C13 C12 168.0(4) . . . . ?
C9 N2 C13 C14 176.8(4) . . . . ?
Cu1 N2 C13 C14 -14.0(5) . . . . ?
C11 C12 C13 N2 -0.1(7) . . . . ?
C11 C12 C13 C14 -178.0(5) . . . . ?
C21 N4 C14 C13 -156.5(4) . . . . ?
C7 N4 C14 C13 82.4(5) . . . . ?
Cu1 N4 C14 C13 -46.2(4) . . . . ?
N2 C13 C14 N4 43.7(5) . . . . ?
C12 C13 C14 N4 -138.3(5) . . . . ?
C20 N3 C16 C17 -2.0(7) . . . . ?
Cu1 N3 C16 C17 172.3(4) . . . . ?
C20 N3 C16 C15 175.9(4) . . . . ?
Cu1 N3 C16 C15 -9.9(6) . . . . ?
N3 C16 C17 C18 2.5(8) . . . . ?
C15 C16 C17 C18 -175.2(5) . . . . ?
C16 C17 C18 C19 -0.1(8) . . . . ?
C17 C18 C19 C20 -2.5(8) . . . . ?
C16 N3 C20 C19 -0.8(7) . . . . ?
Cu1 N3 C20 C19 -175.8(4) . . . . ?
C16 N3 C20 C21 177.4(4) . . . . ?
Cu1 N3 C20 C21 2.4(5) . . . . ?
C18 C19 C20 N3 3.1(8) . . . . ?
C18 C19 C20 C21 -175.0(5) . . . . ?
C14 N4 C21 C20 71.4(5) . . . . ?
C7 N4 C21 C20 -166.2(4) . . . . ?
Cu1 N4 C21 C20 -36.7(4) . . . . ?
N3 C20 C21 N4 25.1(6) . . . . ?
C19 C20 C21 N4 -156.7(4) . . . . ?
C2 C3 C22 C23 2.2(7) . . . . ?
C4 C3 C22 C23 179.2(4) . . . . ?
C2 C3 C22 C24 -115.8(5) . . . . ?
C4 C3 C22 C24 61.3(5) . . . . ?
C2 C3 C22 C25 122.7(5) . . . . ?
C4 C3 C22 C25 -60.3(5) . . . . ?
